data_4311285
loop_
_publ_author_name
'Rolf W. Saalfrank'
'Christian Deutscher'
'Stefan Sperner'
'Takayuki Nakajima'
'Ayuk M. Ako'
'Eveline Uller'
'Frank Hampel'
'Frank W. Heinemann'

_publ_contact_author 'Dr. Frank Hampel'
_publ_contact_author_email hampel@organik.uni-erlangen.de
_publ_section_title
;
 Six-Membered Metalla-coronands. Synthesis and Crystal Packing: Columns,
 Compartments, and 3D-Networks,
;
_journal_name_full 'Inorganic Chemistry'
_journal_page_first 4372
_journal_page_last 4382
_journal_paper_doi 10.1021/ic049799w
_journal_volume 43
_journal_year 2004
_chemical_formula_sum 'C84 H174 Cl6 Fe6 N6 O12'
_chemical_formula_weight 2008.09
_chemical_name_systematic
;
  ?
;
_space_group_IT_number 2
_symmetry_cell_setting triclinic
_symmetry_space_group_name_Hall '-P 1'
_symmetry_space_group_name_H-M 'P -1'
_atom_sites_solution_hydrogens geom
_atom_sites_solution_primary direct
_atom_sites_solution_secondary difmap
_audit_creation_method SHELXL-97
_cell_angle_alpha 65.7690(10)
_cell_angle_beta 69.8380(10)
_cell_angle_gamma 80.8020(10)
_cell_formula_units_Z 1
_cell_length_a 13.0050(2)
_cell_length_b 13.8403(2)
_cell_length_c 16.4992(2)
_cell_measurement_reflns_used 11152
_cell_measurement_temperature 173(2)
_cell_volume 2541.57(7)
_computing_cell_refinement Denzo-SMN
_computing_data_collection 'Nonius Collect'
_computing_data_reduction DENZO-SMN
_computing_publication_material 'SHELXL-97 (Sheldrick, 1997)'
_computing_structure_refinement 'SHELXL-97 (Sheldrick, 1997)'
_computing_structure_solution 'SHELXS-97 (Sheldrick, 1990)'
_diffrn_ambient_temperature 173(2)
_diffrn_detector_area_resol_mean 9
_diffrn_measured_fraction_theta_full 0.997
_diffrn_measured_fraction_theta_max 0.997
_diffrn_measurement_device_type 'Nonius KappaCCD'
_diffrn_radiation_monochromator graphite
_diffrn_radiation_source 'fine-focus rotating anode'
_diffrn_radiation_type MoK\a
_diffrn_radiation_wavelength 0.71073
_diffrn_reflns_av_R_equivalents 0.0199
_diffrn_reflns_av_sigmaI/netI 0.0394
_diffrn_reflns_limit_h_max 16
_diffrn_reflns_limit_h_min -16
_diffrn_reflns_limit_k_max 17
_diffrn_reflns_limit_k_min -17
_diffrn_reflns_limit_l_max 21
_diffrn_reflns_limit_l_min -21
_diffrn_reflns_number 21970
_diffrn_reflns_theta_full 27.50
_diffrn_reflns_theta_max 27.50
_diffrn_reflns_theta_min 1.42
_exptl_absorpt_coefficient_mu 1.046
_exptl_absorpt_correction_T_max 0.7443
_exptl_absorpt_correction_T_min 0.7109
_exptl_absorpt_correction_type Scalepack
_exptl_crystal_colour yellow
_exptl_crystal_density_diffrn 1.312
_exptl_crystal_density_method 'not measured'
_exptl_crystal_description block
_exptl_crystal_F_000 1074
_exptl_crystal_size_max 0.35
_exptl_crystal_size_mid 0.35
_exptl_crystal_size_min 0.30
_refine_diff_density_max 1.008
_refine_diff_density_min -0.730
_refine_diff_density_rms 0.189
_refine_ls_extinction_method none
_refine_ls_goodness_of_fit_ref 1.032
_refine_ls_hydrogen_treatment mixed
_refine_ls_matrix_type full
_refine_ls_number_parameters 514
_refine_ls_number_reflns 11633
_refine_ls_number_restraints 0
_refine_ls_restrained_S_all 1.032
_refine_ls_R_factor_all 0.0539
_refine_ls_R_factor_gt 0.0361
_refine_ls_shift/su_max 0.338
_refine_ls_shift/su_mean 0.011
_refine_ls_structure_factor_coef Fsqd
_refine_ls_weighting_details 'calc w=1/[\s^2^(Fo^2^)+(0.0698P)^2^+0.5056P] where P=(Fo^2^+2Fc^2^)/3'
_refine_ls_weighting_scheme calc
_refine_ls_wR_factor_gt 0.0979
_refine_ls_wR_factor_ref 0.1130
_reflns_number_gt 9189
_reflns_number_total 11633
_reflns_threshold_expression >2sigma(I)
_cod_data_source_file ic049799wsi20040216_012135_19.cif
_cod_data_source_block eu12
_cod_depositor_comments
;
The following automatic conversions were performed:
'_symmetry_cell_setting' value 'Triclinic' changed to 'triclinic'
according to '/home/saulius/struct/CIF-dictionaries/cif_core.dic'
dictionary named 'cif_core.dic' version 2.4.1 from 2010-06-29.

Automatic conversion script
Id: cif_fix_enum 1527 2010-12-29 10:47:43Z saulius 
;
_cod_original_cell_volume 2541.57(6)
_cod_database_code 4311285

loop_
_symmetry_equiv_pos_as_xyz
'x, y, z'
'-x, -y, -z'

loop_
_atom_site_label
_atom_site_type_symbol
_atom_site_fract_x
_atom_site_fract_y
_atom_site_fract_z
_atom_site_U_iso_or_equiv
_atom_site_adp_type
_atom_site_occupancy
_atom_site_symmetry_multiplicity
_atom_site_calc_flag
_atom_site_refinement_flags
_atom_site_disorder_assembly
_atom_site_disorder_group
Fe1 Fe 0.82677(2) 0.61772(2) 0.392874(19) 0.01894(8) Uani 1 1 d . . .
N1 N 0.84577(14) 0.62370(14) 0.24788(12) 0.0240(4) Uani 1 1 d . . .
O1 O 0.92270(11) 0.48852(11) 0.39112(9) 0.0202(3) Uani 1 1 d . . .
Cl1 Cl 0.67655(4) 0.73267(4) 0.38740(4) 0.02800(13) Uani 1 1 d . . .
Fe2 Fe 1.00355(2) 0.75179(2) 0.393615(19) 0.01873(8) Uani 1 1 d . . .
N2 N 0.87691(14) 0.85745(13) 0.45412(12) 0.0217(4) Uani 1 1 d . . .
O2 O 0.73460(11) 0.49494(11) 0.48604(10) 0.0223(3) Uani 1 1 d . . .
Cl2 Cl 1.09928(4) 0.89722(4) 0.27311(4) 0.02988(13) Uani 1 1 d . . .
Fe3 Fe 1.16730(2) 0.63435(2) 0.51205(2) 0.01894(8) Uani 1 1 d . . .
N3 N 1.32111(13) 0.70282(14) 0.39210(12) 0.0218(4) Uani 1 1 d . . .
O3 O 0.94813(11) 0.72164(11) 0.30875(9) 0.0224(3) Uani 1 1 d . . .
Cl3 Cl 1.21875(5) 0.68473(4) 0.60975(4) 0.02953(13) Uani 1 1 d . . .
O4 O 0.87952(11) 0.65121(11) 0.47714(9) 0.0188(3) Uani 1 1 d . . .
O5 O 1.05238(11) 0.74768(11) 0.49848(10) 0.0219(3) Uani 1 1 d . . .
O6 O 1.12449(11) 0.64516(11) 0.40224(9) 0.0193(3) Uani 1 1 d . . .
C10 C 0.99318(17) 0.49906(18) 0.30100(14) 0.0248(5) Uani 1 1 d . . .
H10A H 1.0282 0.4296 0.3024 0.030 Uiso 1 1 calc R . .
H10B H 1.0516 0.5495 0.2807 0.030 Uiso 1 1 calc R . .
C11 C 0.92711(18) 0.53931(18) 0.23213(15) 0.0272(5) Uani 1 1 d . . .
H11A H 0.9779 0.5675 0.1675 0.033 Uiso 1 1 calc R . .
H11B H 0.8883 0.4793 0.2386 0.033 Uiso 1 1 calc R . .
C12 C 0.88654(19) 0.73185(18) 0.18570(15) 0.0296(5) Uani 1 1 d . . .
H12A H 0.8258 0.7842 0.1919 0.036 Uiso 1 1 calc R . .
H12B H 0.9130 0.7379 0.1199 0.036 Uiso 1 1 calc R . .
C13 C 0.97897(18) 0.75631(19) 0.21013(14) 0.0274(5) Uani 1 1 d . . .
H13A H 1.0473 0.7191 0.1870 0.033 Uiso 1 1 calc R . .
H13B H 0.9921 0.8334 0.1806 0.033 Uiso 1 1 calc R . .
C14 C 0.73984(18) 0.6087(2) 0.23811(16) 0.0295(5) Uani 1 1 d . . .
H14A H 0.6891 0.6680 0.2457 0.035 Uiso 1 1 calc R . .
H14B H 0.7068 0.5424 0.2894 0.035 Uiso 1 1 calc R . .
C15 C 0.7498(2) 0.6031(2) 0.14474(19) 0.0416(6) Uani 1 1 d . . .
H15A H 0.7839 0.5341 0.1439 0.050 Uiso 1 1 calc R . .
H15B H 0.7988 0.6597 0.0932 0.050 Uiso 1 1 calc R . .
C16 C 0.6387(2) 0.6158(2) 0.12773(18) 0.0387(6) Uani 1 1 d . . .
H16A H 0.6468 0.5907 0.0776 0.046 Uiso 1 1 calc R . .
H16B H 0.5855 0.5696 0.1853 0.046 Uiso 1 1 calc R . .
C17 C 0.5926(2) 0.7275(2) 0.10070(17) 0.0369(6) Uani 1 1 d . . .
H17A H 0.6510 0.7761 0.0513 0.044 Uiso 1 1 calc R . .
H17B H 0.5699 0.7474 0.1557 0.044 Uiso 1 1 calc R . .
C18 C 0.4949(2) 0.7425(2) 0.06548(17) 0.0379(6) Uani 1 1 d . . .
H18A H 0.5183 0.7247 0.0094 0.045 Uiso 1 1 calc R . .
H18B H 0.4375 0.6923 0.1142 0.045 Uiso 1 1 calc R . .
C19 C 0.4459(2) 0.8540(2) 0.04092(19) 0.0428(6) Uani 1 1 d . . .
H19A H 0.5004 0.9030 -0.0132 0.051 Uiso 1 1 calc R . .
H19B H 0.4317 0.8753 0.0943 0.051 Uiso 1 1 calc R . .
C20 C 0.3397(3) 0.8669(2) 0.0174(2) 0.0507(7) Uani 1 1 d . . .
H20A H 0.3538 0.8461 -0.0362 0.061 Uiso 1 1 calc R . .
H20B H 0.2851 0.8181 0.0714 0.061 Uiso 1 1 calc R . .
C21 C 0.2919(3) 0.9787(3) -0.0068(2) 0.0582(8) Uani 1 1 d . . .
H21A H 0.3431 1.0261 -0.0652 0.070 Uiso 1 1 calc R . .
H21B H 0.2865 1.0026 0.0435 0.070 Uiso 1 1 calc R . .
C22 C 0.1788(3) 0.9906(3) -0.0196(2) 0.0713(11) Uani 1 1 d . . .
H22A H 0.1282 0.9408 0.0376 0.086 Uiso 1 1 calc R . .
H22B H 0.1500 1.0634 -0.0272 0.086 Uiso 1 1 calc R . .
C23 C 0.1799(4) 0.9700(4) -0.1007(4) 0.1111(18) Uani 1 1 d . . .
H23A H 0.1054 0.9777 -0.1046 0.167 Uiso 1 1 calc R . .
H23B H 0.2077 0.8978 -0.0935 0.167 Uiso 1 1 calc R . .
H23C H 0.2275 1.0208 -0.1580 0.167 Uiso 1 1 calc R . .
C30 C 0.81650(17) 0.67180(17) 0.55772(14) 0.0226(4) Uani 1 1 d . . .
H30A H 0.8595 0.6519 0.6017 0.027 Uiso 1 1 calc R . .
H30B H 0.7496 0.6289 0.5897 0.027 Uiso 1 1 calc R . .
C31 C 0.78504(17) 0.78926(17) 0.52912(15) 0.0239(4) Uani 1 1 d . . .
H31A H 0.7208 0.8028 0.5065 0.029 Uiso 1 1 calc R . .
H31B H 0.7639 0.8084 0.5844 0.029 Uiso 1 1 calc R . .
C32 C 0.93819(18) 0.90179(17) 0.49137(16) 0.0257(5) Uani 1 1 d . . .
H32A H 0.8866 0.9377 0.5308 0.031 Uiso 1 1 calc R . .
H32B H 0.9904 0.9548 0.4390 0.031 Uiso 1 1 calc R . .
C33 C 1.00025(17) 0.81346(17) 0.54899(15) 0.0247(5) Uani 1 1 d . . .
H33A H 1.0556 0.8437 0.5602 0.030 Uiso 1 1 calc R . .
H33B H 0.9490 0.7715 0.6102 0.030 Uiso 1 1 calc R . .
C34 C 0.83513(18) 0.94358(17) 0.38095(15) 0.0262(5) Uani 1 1 d . . .
H34A H 0.8090 0.9103 0.3489 0.031 Uiso 1 1 calc R . .
H34B H 0.8975 0.9886 0.3339 0.031 Uiso 1 1 calc R . .
C35 C 0.74310(19) 1.01550(18) 0.41395(17) 0.0312(5) Uani 1 1 d . . .
H35A H 0.6783 0.9730 0.4593 0.037 Uiso 1 1 calc R . .
H35B H 0.7674 1.0511 0.4452 0.037 Uiso 1 1 calc R . .
C36 C 0.7135(2) 1.0977(2) 0.32937(18) 0.0364(6) Uani 1 1 d . . .
H36A H 0.7763 1.1455 0.2895 0.044 Uiso 1 1 calc R . .
H36B H 0.7037 1.0606 0.2926 0.044 Uiso 1 1 calc R . .
C37 C 0.61123(19) 1.16540(18) 0.35012(17) 0.0308(5) Uani 1 1 d . . .
H37A H 0.5472 1.1191 0.3888 0.037 Uiso 1 1 calc R . .
H37B H 0.6200 1.2043 0.3860 0.037 Uiso 1 1 calc R . .
C38 C 0.5912(2) 1.2440(2) 0.26006(18) 0.0372(6) Uani 1 1 d . . .
H38A H 0.6554 1.2903 0.2229 0.045 Uiso 1 1 calc R . .
H38B H 0.5870 1.2039 0.2235 0.045 Uiso 1 1 calc R . .
C39 C 0.48880(19) 1.31392(18) 0.27102(16) 0.0306(5) Uani 1 1 d . . .
H39A H 0.4254 1.2693 0.3166 0.037 Uiso 1 1 calc R . .
H39B H 0.4982 1.3648 0.2960 0.037 Uiso 1 1 calc R . .
C40 C 0.46559(19) 1.37468(19) 0.17855(16) 0.0335(5) Uani 1 1 d . . .
H40A H 0.5287 1.4205 0.1345 0.040 Uiso 1 1 calc R . .
H40B H 0.4612 1.3230 0.1526 0.040 Uiso 1 1 calc R . .
C41 C 0.3624(2) 1.4431(2) 0.18224(16) 0.0344(5) Uani 1 1 d . . .
H41A H 0.3661 1.4958 0.2074 0.041 Uiso 1 1 calc R . .
H41B H 0.2985 1.3981 0.2254 0.041 Uiso 1 1 calc R . .
C42 C 0.3463(2) 1.5009(2) 0.08648(17) 0.0447(7) Uani 1 1 d . . .
H42A H 0.4088 1.5484 0.0447 0.054 Uiso 1 1 calc R . .
H42B H 0.3477 1.4479 0.0600 0.054 Uiso 1 1 calc R . .
C43 C 0.2415(3) 1.5655(3) 0.0868(2) 0.0668(10) Uani 1 1 d . . .
H43A H 0.2375 1.6003 0.0229 0.100 Uiso 1 1 calc R . .
H43B H 0.2398 1.6193 0.1116 0.100 Uiso 1 1 calc R . .
H43C H 0.1788 1.5189 0.1263 0.100 Uiso 1 1 calc R . .
C50 C 1.21362(16) 0.63372(17) 0.32765(15) 0.0230(4) Uani 1 1 d . . .
H50A H 1.1901 0.6543 0.2716 0.028 Uiso 1 1 calc R . .
H50B H 1.2394 0.5588 0.3451 0.028 Uiso 1 1 calc R . .
C51 C 1.30666(17) 0.70452(18) 0.30596(15) 0.0245(4) Uani 1 1 d . . .
H51A H 1.3758 0.6804 0.2693 0.029 Uiso 1 1 calc R . .
H51B H 1.2909 0.7782 0.2671 0.029 Uiso 1 1 calc R . .
C52 C 1.40901(17) 0.62807(17) 0.42063(16) 0.0266(5) Uani 1 1 d . . .
H52A H 1.4235 0.6381 0.4717 0.032 Uiso 1 1 calc R . .
H52B H 1.4773 0.6422 0.3671 0.032 Uiso 1 1 calc R . .
C53 C 1.37444(16) 0.51498(17) 0.45357(16) 0.0259(5) Uani 1 1 d . . .
H53A H 1.3791 0.4986 0.3993 0.031 Uiso 1 1 calc R . .
H53B H 1.4234 0.4648 0.4871 0.031 Uiso 1 1 calc R . .
C54 C 1.34129(17) 0.81245(17) 0.37994(15) 0.0251(5) Uani 1 1 d . . .
H54A H 1.3510 0.8087 0.4381 0.030 Uiso 1 1 calc R . .
H54B H 1.2753 0.8572 0.3717 0.030 Uiso 1 1 calc R . .
C55 C 1.44056(18) 0.86664(18) 0.29781(17) 0.0298(5) Uani 1 1 d . . .
H55A H 1.4264 0.8823 0.2384 0.036 Uiso 1 1 calc R . .
H55B H 1.5053 0.8182 0.3002 0.036 Uiso 1 1 calc R . .
C56 C 1.4648(2) 0.97005(19) 0.30054(19) 0.0366(6) Uani 1 1 d . . .
H56A H 1.4878 0.9524 0.3564 0.044 Uiso 1 1 calc R . .
H56B H 1.5272 1.0043 0.2448 0.044 Uiso 1 1 calc R . .
C57 C 1.3690(2) 1.04950(19) 0.30308(18) 0.0367(6) Uani 1 1 d . . .
H57A H 1.3082 1.0165 0.3607 0.044 Uiso 1 1 calc R . .
H57B H 1.3921 1.1117 0.3072 0.044 Uiso 1 1 calc R . .
C58 C 1.3262(2) 1.0880(2) 0.22063(18) 0.0421(6) Uani 1 1 d . . .
H58A H 1.3093 1.0261 0.2122 0.051 Uiso 1 1 calc R . .
H58B H 1.3838 1.1285 0.1634 0.051 Uiso 1 1 calc R . .
C59 C 1.2230(3) 1.1583(2) 0.2332(2) 0.0488(7) Uani 1 1 d . . .
H59A H 1.1672 1.1180 0.2921 0.059 Uiso 1 1 calc R . .
H59B H 1.2413 1.2206 0.2403 0.059 Uiso 1 1 calc R . .
C60 C 1.1732(3) 1.1970(3) 0.1558(2) 0.0610(9) Uani 1 1 d . . .
H60A H 1.1593 1.1352 0.1457 0.073 Uiso 1 1 calc R . .
H60B H 1.2269 1.2418 0.0977 0.073 Uiso 1 1 calc R . .
C61 C 1.0681(3) 1.2597(3) 0.1728(3) 0.0805(12) Uani 1 1 d . . .
H61A H 1.0842 1.3285 0.1706 0.097 Uiso 1 1 calc R . .
H61B H 1.0190 1.2208 0.2362 0.097 Uiso 1 1 calc R . .
C62 C 1.0062(5) 1.2812(7) 0.0975(4) 0.196(5) Uani 1 1 d . . .
H62A H 1.0576 1.3129 0.0336 0.235 Uiso 1 1 calc R . .
H62B H 0.9818 1.2131 0.1047 0.235 Uiso 1 1 calc R . .
C63 C 0.9270(7) 1.3407(8) 0.1076(5) 0.196(4) Uani 1 1 d . . .
H63A H 0.8916 1.3535 0.0603 0.293 Uiso 1 1 calc R . .
H63B H 0.9510 1.4081 0.1006 0.293 Uiso 1 1 calc R . .
H63C H 0.8748 1.3082 0.1701 0.293 Uiso 1 1 calc R . .

loop_
_atom_site_aniso_label
_atom_site_aniso_U_11
_atom_site_aniso_U_22
_atom_site_aniso_U_33
_atom_site_aniso_U_23
_atom_site_aniso_U_13
_atom_site_aniso_U_12
Fe1 0.01697(15) 0.01881(16) 0.02343(16) -0.00811(12) -0.00877(12) -0.00103(11)
N1 0.0243(9) 0.0258(10) 0.0256(9) -0.0091(8) -0.0121(7) -0.0021(7)
O1 0.0186(7) 0.0210(7) 0.0216(7) -0.0089(6) -0.0062(6) 0.0000(6)
Cl1 0.0228(3) 0.0260(3) 0.0402(3) -0.0138(2) -0.0166(2) 0.0045(2)
Fe2 0.01620(15) 0.01817(16) 0.02360(16) -0.00831(12) -0.00761(12) -0.00105(11)
N2 0.0207(9) 0.0187(9) 0.0288(9) -0.0100(7) -0.0111(7) 0.0009(7)
O2 0.0154(7) 0.0198(7) 0.0315(8) -0.0101(6) -0.0069(6) 0.0001(6)
Cl2 0.0259(3) 0.0245(3) 0.0339(3) -0.0053(2) -0.0074(2) -0.0067(2)
Fe3 0.01626(15) 0.01874(16) 0.02449(16) -0.00928(12) -0.00827(12) -0.00034(11)
N3 0.0167(8) 0.0208(9) 0.0309(9) -0.0111(7) -0.0095(7) -0.0005(7)
O3 0.0223(7) 0.0238(8) 0.0208(7) -0.0053(6) -0.0082(6) -0.0053(6)
Cl3 0.0319(3) 0.0314(3) 0.0340(3) -0.0149(2) -0.0160(2) -0.0042(2)
O4 0.0172(7) 0.0199(7) 0.0208(7) -0.0098(6) -0.0047(6) -0.0017(5)
O5 0.0226(7) 0.0211(7) 0.0289(7) -0.0149(6) -0.0117(6) 0.0036(6)
O6 0.0143(7) 0.0221(7) 0.0241(7) -0.0115(6) -0.0059(6) 0.0000(5)
C10 0.0211(10) 0.0278(11) 0.0249(10) -0.0109(9) -0.0058(9) -0.0001(9)
C11 0.0292(12) 0.0305(12) 0.0245(11) -0.0126(9) -0.0094(9) 0.0003(9)
C12 0.0361(13) 0.0300(12) 0.0241(11) -0.0063(9) -0.0141(10) -0.0049(10)
C13 0.0304(12) 0.0314(12) 0.0203(10) -0.0065(9) -0.0095(9) -0.0060(9)
C14 0.0256(11) 0.0389(13) 0.0325(12) -0.0165(10) -0.0160(10) 0.0003(10)
C15 0.0381(14) 0.0607(18) 0.0451(14) -0.0337(13) -0.0224(12) 0.0067(12)
C16 0.0407(14) 0.0501(16) 0.0405(14) -0.0227(12) -0.0224(11) -0.0050(12)
C17 0.0358(13) 0.0486(16) 0.0343(13) -0.0194(12) -0.0137(11) -0.0065(12)
C18 0.0390(14) 0.0493(16) 0.0303(12) -0.0149(11) -0.0149(11) -0.0058(12)
C19 0.0478(16) 0.0472(16) 0.0372(13) -0.0152(12) -0.0175(12) -0.0038(13)
C20 0.0515(17) 0.0466(17) 0.0529(17) -0.0112(14) -0.0251(14) 0.0002(14)
C21 0.068(2) 0.0504(18) 0.0537(18) -0.0169(15) -0.0252(16) 0.0102(16)
C22 0.063(2) 0.060(2) 0.062(2) -0.0034(17) -0.0166(17) 0.0144(17)
C23 0.124(4) 0.094(3) 0.169(5) -0.068(4) -0.108(4) 0.047(3)
C30 0.0220(10) 0.0244(11) 0.0225(10) -0.0111(9) -0.0045(8) -0.0028(8)
C31 0.0196(10) 0.0236(11) 0.0305(11) -0.0140(9) -0.0061(9) 0.0008(8)
C32 0.0254(11) 0.0228(11) 0.0374(12) -0.0173(9) -0.0142(9) 0.0027(9)
C33 0.0245(11) 0.0249(11) 0.0338(11) -0.0190(9) -0.0128(9) 0.0052(9)
C34 0.0255(11) 0.0209(11) 0.0334(12) -0.0092(9) -0.0136(9) 0.0033(9)
C35 0.0293(12) 0.0241(12) 0.0426(13) -0.0136(10) -0.0164(10) 0.0064(9)
C36 0.0319(13) 0.0312(13) 0.0418(14) -0.0114(11) -0.0134(11) 0.0082(10)
C37 0.0279(12) 0.0235(11) 0.0431(13) -0.0118(10) -0.0161(10) 0.0028(9)
C38 0.0303(13) 0.0309(13) 0.0420(14) -0.0069(11) -0.0127(11) 0.0050(10)
C39 0.0287(12) 0.0246(12) 0.0364(12) -0.0092(10) -0.0124(10) 0.0028(9)
C40 0.0319(12) 0.0320(13) 0.0353(12) -0.0127(10) -0.0114(10) 0.0049(10)
C41 0.0312(12) 0.0348(13) 0.0319(12) -0.0097(10) -0.0105(10) 0.0070(10)
C42 0.0410(15) 0.0557(17) 0.0326(13) -0.0151(12) -0.0142(11) 0.0126(13)
C43 0.0528(19) 0.085(3) 0.0506(18) -0.0170(17) -0.0267(15) 0.0289(18)
C50 0.0173(10) 0.0272(11) 0.0288(11) -0.0163(9) -0.0054(8) 0.0000(8)
C51 0.0191(10) 0.0280(12) 0.0274(11) -0.0128(9) -0.0048(9) -0.0025(9)
C52 0.0163(10) 0.0230(11) 0.0394(12) -0.0095(9) -0.0107(9) 0.0000(8)
C53 0.0135(9) 0.0236(11) 0.0381(12) -0.0111(9) -0.0063(9) 0.0004(8)
C54 0.0231(11) 0.0217(11) 0.0332(11) -0.0115(9) -0.0101(9) -0.0025(9)
C55 0.0219(11) 0.0244(12) 0.0421(13) -0.0129(10) -0.0070(10) -0.0042(9)
C56 0.0299(12) 0.0315(13) 0.0511(15) -0.0173(11) -0.0102(11) -0.0090(10)
C57 0.0390(14) 0.0288(13) 0.0452(14) -0.0196(11) -0.0073(11) -0.0069(11)
C58 0.0441(15) 0.0355(14) 0.0405(14) -0.0130(12) -0.0060(12) -0.0044(12)
C59 0.0559(18) 0.0420(16) 0.0508(16) -0.0225(13) -0.0168(14) 0.0063(13)
C60 0.065(2) 0.063(2) 0.0469(17) -0.0163(15) -0.0163(15) 0.0050(17)
C61 0.083(3) 0.078(3) 0.076(2) -0.020(2) -0.041(2) 0.020(2)
C62 0.103(4) 0.273(10) 0.078(3) -0.004(4) 0.003(3) 0.112(6)
C63 0.231(10) 0.228(10) 0.106(5) -0.029(6) -0.053(6) -0.040(8)

loop_
_atom_type_symbol
_atom_type_description
_atom_type_scat_dispersion_real
_atom_type_scat_dispersion_imag
_atom_type_scat_source
C C 0.0033 0.0016 'International Tables Vol C Tables 4.2.6.8 and 6.1.1.4'
H H 0.0000 0.0000 'International Tables Vol C Tables 4.2.6.8 and 6.1.1.4'
N N 0.0061 0.0033 'International Tables Vol C Tables 4.2.6.8 and 6.1.1.4'
O O 0.0106 0.0060 'International Tables Vol C Tables 4.2.6.8 and 6.1.1.4'
Cl Cl 0.1484 0.1585 'International Tables Vol C Tables 4.2.6.8 and 6.1.1.4'
Fe Fe 0.3463 0.8444 'International Tables Vol C Tables 4.2.6.8 and 6.1.1.4'

loop_
_geom_angle_atom_site_label_1
_geom_angle_atom_site_label_2
_geom_angle_atom_site_label_3
_geom_angle
_geom_angle_site_symmetry_1
_geom_angle_site_symmetry_3
_geom_angle_publ_flag
O4 Fe1 O2 99.35(6) . . ?
O4 Fe1 O1 97.96(6) . . ?
O2 Fe1 O1 74.48(6) . . ?
O4 Fe1 O3 74.29(6) . . ?
O2 Fe1 O3 166.87(6) . . ?
O1 Fe1 O3 94.77(6) . . ?
O4 Fe1 N1 150.83(6) . . ?
O2 Fe1 N1 107.44(6) . . ?
O1 Fe1 N1 78.74(6) . . ?
O3 Fe1 N1 77.11(6) . . ?
O4 Fe1 Cl1 99.63(4) . . ?
O2 Fe1 Cl1 92.57(4) . . ?
O1 Fe1 Cl1 159.65(5) . . ?
O3 Fe1 Cl1 99.76(4) . . ?
N1 Fe1 Cl1 90.65(5) . . ?
C12 N1 C11 112.86(17) . . ?
C12 N1 C14 110.53(17) . . ?
C11 N1 C14 110.68(17) . . ?
C12 N1 Fe1 102.74(13) . . ?
C11 N1 Fe1 107.05(12) . . ?
C14 N1 Fe1 112.74(13) . . ?
C10 O1 Fe3 128.25(13) . 2_766 ?
C10 O1 Fe1 113.46(12) . . ?
Fe3 O1 Fe1 105.63(6) 2_766 . ?
O6 Fe2 O3 99.14(6) . . ?
O6 Fe2 O4 97.28(6) . . ?
O3 Fe2 O4 74.25(6) . . ?
O6 Fe2 O5 74.25(6) . . ?
O3 Fe2 O5 166.99(6) . . ?
O4 Fe2 O5 95.21(6) . . ?
O6 Fe2 N2 150.64(6) . . ?
O3 Fe2 N2 107.41(6) . . ?
O4 Fe2 N2 78.56(6) . . ?
O5 Fe2 N2 77.20(6) . . ?
O6 Fe2 Cl2 99.78(4) . . ?
O3 Fe2 Cl2 92.39(4) . . ?
O4 Fe2 Cl2 159.83(4) . . ?
O5 Fe2 Cl2 99.72(4) . . ?
N2 Fe2 Cl2 91.55(5) . . ?
C32 N2 C31 112.53(16) . . ?
C32 N2 C34 111.04(16) . . ?
C31 N2 C34 110.35(16) . . ?
C32 N2 Fe2 103.23(12) . . ?
C31 N2 Fe2 107.78(12) . . ?
C34 N2 Fe2 111.70(12) . . ?
C53 O2 Fe1 133.61(13) 2_766 . ?
C53 O2 Fe3 120.87(12) 2_766 2_766 ?
Fe1 O2 Fe3 105.48(6) . 2_766 ?
O1 Fe3 O5 100.41(6) 2_766 . ?
O1 Fe3 O6 98.45(6) 2_766 . ?
O5 Fe3 O6 74.13(6) . . ?
O1 Fe3 O2 74.32(6) 2_766 2_766 ?
O5 Fe3 O2 166.80(6) . 2_766 ?
O6 Fe3 O2 94.45(6) . 2_766 ?
O1 Fe3 N3 150.90(6) 2_766 . ?
O5 Fe3 N3 106.52(6) . . ?
O6 Fe3 N3 78.88(6) . . ?
O2 Fe3 N3 76.99(6) 2_766 . ?
O1 Fe3 Cl3 98.22(4) 2_766 . ?
O5 Fe3 Cl3 92.18(4) . . ?
O6 Fe3 Cl3 160.08(4) . . ?
O2 Fe3 Cl3 100.50(5) 2_766 . ?
N3 Fe3 Cl3 91.65(5) . . ?
C52 N3 C51 112.86(17) . . ?
C52 N3 C54 110.78(16) . . ?
C51 N3 C54 110.34(16) . . ?
C52 N3 Fe3 103.51(12) . . ?
C51 N3 Fe3 107.49(12) . . ?
C54 N3 Fe3 111.65(12) . . ?
C13 O3 Fe2 133.14(13) . . ?
C13 O3 Fe1 121.29(12) . . ?
Fe2 O3 Fe1 105.56(6) . . ?
C30 O4 Fe1 128.07(12) . . ?
C30 O4 Fe2 113.56(11) . . ?
Fe1 O4 Fe2 105.87(6) . . ?
C33 O5 Fe3 133.56(13) . . ?
C33 O5 Fe2 120.72(12) . . ?
Fe3 O5 Fe2 105.58(6) . . ?
C50 O6 Fe2 127.27(12) . . ?
C50 O6 Fe3 113.95(12) . . ?
Fe2 O6 Fe3 105.85(6) . . ?
O1 C10 C11 109.40(17) . . ?
N1 C11 C10 112.24(17) . . ?
N1 C12 C13 110.89(18) . . ?
O3 C13 C12 107.96(17) . . ?
N1 C14 C15 114.69(19) . . ?
C14 C15 C16 112.6(2) . . ?
C17 C16 C15 114.5(2) . . ?
C16 C17 C18 113.6(2) . . ?
C19 C18 C17 113.9(2) . . ?
C18 C19 C20 114.5(2) . . ?
C21 C20 C19 113.7(3) . . ?
C20 C21 C22 114.4(3) . . ?
C23 C22 C21 113.4(3) . . ?
O4 C30 C31 109.41(16) . . ?
N2 C31 C30 111.91(16) . . ?
N2 C32 C33 109.85(17) . . ?
O5 C33 C32 108.11(17) . . ?
N2 C34 C35 116.90(18) . . ?
C36 C35 C34 108.60(19) . . ?
C37 C36 C35 116.1(2) . . ?
C38 C37 C36 110.7(2) . . ?
C39 C38 C37 116.1(2) . . ?
C40 C39 C38 111.7(2) . . ?
C41 C40 C39 116.1(2) . . ?
C40 C41 C42 112.2(2) . . ?
C43 C42 C41 114.5(2) . . ?
O6 C50 C51 109.16(16) . . ?
N3 C51 C50 112.33(17) . . ?
N3 C52 C53 109.69(16) . . ?
O2 C53 C52 108.12(17) 2_766 . ?
N3 C54 C55 115.18(18) . . ?
C54 C55 C56 111.06(19) . . ?
C57 C56 C55 114.8(2) . . ?
C58 C57 C56 115.5(2) . . ?
C57 C58 C59 112.2(2) . . ?
C60 C59 C58 115.6(2) . . ?
C59 C60 C61 114.5(3) . . ?
C60 C61 C62 112.7(4) . . ?
C63 C62 C61 111.1(8) . . ?

loop_
_geom_bond_atom_site_label_1
_geom_bond_atom_site_label_2
_geom_bond_distance
_geom_bond_site_symmetry_2
_geom_bond_publ_flag
Fe1 O4 1.9764(14) . ?
Fe1 O2 1.9810(14) . ?
Fe1 O1 2.0149(14) . ?
Fe1 O3 2.0157(14) . ?
Fe1 N1 2.2864(17) . ?
Fe1 Cl1 2.3164(6) . ?
N1 C12 1.481(3) . ?
N1 C11 1.488(3) . ?
N1 C14 1.496(3) . ?
O1 C10 1.413(2) . ?
O1 Fe3 1.9827(14) 2_766 ?
Fe2 O6 1.9779(14) . ?
Fe2 O3 1.9813(14) . ?
Fe2 O4 2.0124(13) . ?
Fe2 O5 2.0162(14) . ?
Fe2 N2 2.2677(17) . ?
Fe2 Cl2 2.3160(6) . ?
N2 C32 1.481(3) . ?
N2 C31 1.494(3) . ?
N2 C34 1.496(3) . ?
O2 C53 1.414(2) 2_766 ?
O2 Fe3 2.0204(14) 2_766 ?
Fe3 O1 1.9827(14) 2_766 ?
Fe3 O5 1.9842(14) . ?
Fe3 O6 2.0152(14) . ?
Fe3 O2 2.0204(14) 2_766 ?
Fe3 N3 2.2702(17) . ?
Fe3 Cl3 2.3124(6) . ?
N3 C52 1.481(3) . ?
N3 C51 1.487(3) . ?
N3 C54 1.501(3) . ?
O3 C13 1.418(2) . ?
O4 C30 1.416(2) . ?
O5 C33 1.421(2) . ?
O6 C50 1.415(2) . ?
C10 C11 1.530(3) . ?
C12 C13 1.516(3) . ?
C14 C15 1.534(3) . ?
C15 C16 1.535(3) . ?
C16 C17 1.507(4) . ?
C17 C18 1.522(3) . ?
C18 C19 1.517(4) . ?
C19 C20 1.524(4) . ?
C20 C21 1.515(4) . ?
C21 C22 1.532(5) . ?
C22 C23 1.473(6) . ?
C30 C31 1.524(3) . ?
C32 C33 1.520(3) . ?
C34 C35 1.528(3) . ?
C35 C36 1.522(3) . ?
C36 C37 1.522(3) . ?
C37 C38 1.519(3) . ?
C38 C39 1.520(3) . ?
C39 C40 1.520(3) . ?
C40 C41 1.512(3) . ?
C41 C42 1.522(3) . ?
C42 C43 1.506(4) . ?
C50 C51 1.531(3) . ?
C52 C53 1.518(3) . ?
C53 O2 1.414(2) 2_766 ?
C54 C55 1.528(3) . ?
C55 C56 1.535(3) . ?
C56 C57 1.525(3) . ?
C57 C58 1.509(4) . ?
C58 C59 1.533(4) . ?
C59 C60 1.495(4) . ?
C60 C61 1.502(5) . ?
C61 C62 1.611(8) . ?
C62 C63 1.220(9) . ?

loop_
_geom_torsion_atom_site_label_1
_geom_torsion_atom_site_label_2
_geom_torsion_atom_site_label_3
_geom_torsion_atom_site_label_4
_geom_torsion
_geom_torsion_site_symmetry_1
_geom_torsion_site_symmetry_2
_geom_torsion_site_symmetry_3
_geom_torsion_site_symmetry_4
_geom_torsion_publ_flag
O4 Fe1 N1 C12 -39.8(2) . . . . ?
O2 Fe1 N1 C12 164.37(13) . . . . ?
O1 Fe1 N1 C12 -126.02(14) . . . . ?
O3 Fe1 N1 C12 -28.40(13) . . . . ?
Cl1 Fe1 N1 C12 71.47(13) . . . . ?
O4 Fe1 N1 C11 79.23(18) . . . . ?
O2 Fe1 N1 C11 -76.55(13) . . . . ?
O1 Fe1 N1 C11 -6.94(13) . . . . ?
O3 Fe1 N1 C11 90.68(13) . . . . ?
Cl1 Fe1 N1 C11 -169.46(12) . . . . ?
O4 Fe1 N1 C14 -158.83(14) . . . . ?
O2 Fe1 N1 C14 45.39(15) . . . . ?
O1 Fe1 N1 C14 115.00(15) . . . . ?
O3 Fe1 N1 C14 -147.38(15) . . . . ?
Cl1 Fe1 N1 C14 -47.51(14) . . . . ?
O4 Fe1 O1 C10 -119.38(13) . . . . ?
O2 Fe1 O1 C10 143.07(14) . . . . ?
O3 Fe1 O1 C10 -44.61(13) . . . . ?
N1 Fe1 O1 C10 31.21(13) . . . . ?
Cl1 Fe1 O1 C10 91.00(17) . . . . ?
O4 Fe1 O1 Fe3 95.32(7) . . . 2_766 ?
O2 Fe1 O1 Fe3 -2.23(6) . . . 2_766 ?
O3 Fe1 O1 Fe3 170.08(6) . . . 2_766 ?
N1 Fe1 O1 Fe3 -114.09(7) . . . 2_766 ?
Cl1 Fe1 O1 Fe3 -54.31(15) . . . 2_766 ?
O6 Fe2 N2 C32 43.03(19) . . . . ?
O3 Fe2 N2 C32 -163.21(12) . . . . ?
O4 Fe2 N2 C32 127.50(13) . . . . ?
O5 Fe2 N2 C32 29.40(12) . . . . ?
Cl2 Fe2 N2 C32 -70.21(12) . . . . ?
O6 Fe2 N2 C31 -76.24(17) . . . . ?
O3 Fe2 N2 C31 77.53(13) . . . . ?
O4 Fe2 N2 C31 8.24(12) . . . . ?
O5 Fe2 N2 C31 -89.86(13) . . . . ?
Cl2 Fe2 N2 C31 170.52(12) . . . . ?
O6 Fe2 N2 C34 162.39(13) . . . . ?
O3 Fe2 N2 C34 -43.84(14) . . . . ?
O4 Fe2 N2 C34 -113.13(14) . . . . ?
O5 Fe2 N2 C34 148.77(14) . . . . ?
Cl2 Fe2 N2 C34 49.15(13) . . . . ?
O4 Fe1 O2 C53 83.99(19) . . . 2_766 ?
O1 Fe1 O2 C53 179.7(2) . . . 2_766 ?
O3 Fe1 O2 C53 143.8(3) . . . 2_766 ?
N1 Fe1 O2 C53 -107.70(19) . . . 2_766 ?
Cl1 Fe1 O2 C53 -16.21(18) . . . 2_766 ?
O4 Fe1 O2 Fe3 -93.55(7) . . . 2_766 ?
O1 Fe1 O2 Fe3 2.19(6) . . . 2_766 ?
O3 Fe1 O2 Fe3 -33.7(3) . . . 2_766 ?
N1 Fe1 O2 Fe3 74.76(8) . . . 2_766 ?
Cl1 Fe1 O2 Fe3 166.25(6) . . . 2_766 ?
O1 Fe3 N3 C52 -38.4(2) 2_766 . . . ?
O5 Fe3 N3 C52 164.62(12) . . . . ?
O6 Fe3 N3 C52 -125.80(13) . . . . ?
O2 Fe3 N3 C52 -28.54(12) 2_766 . . . ?
Cl3 Fe3 N3 C52 71.86(12) . . . . ?
O1 Fe3 N3 C51 81.27(17) 2_766 . . . ?
O5 Fe3 N3 C51 -75.73(13) . . . . ?
O6 Fe3 N3 C51 -6.15(12) . . . . ?
O2 Fe3 N3 C51 91.11(13) 2_766 . . . ?
Cl3 Fe3 N3 C51 -168.49(12) . . . . ?
O1 Fe3 N3 C54 -157.59(13) 2_766 . . . ?
O5 Fe3 N3 C54 45.42(14) . . . . ?
O6 Fe3 N3 C54 114.99(14) . . . . ?
O2 Fe3 N3 C54 -147.74(14) 2_766 . . . ?
Cl3 Fe3 N3 C54 -47.35(13) . . . . ?
O6 Fe2 O3 C13 -85.09(19) . . . . ?
O4 Fe2 O3 C13 179.9(2) . . . . ?
O5 Fe2 O3 C13 -143.4(2) . . . . ?
N2 Fe2 O3 C13 107.59(19) . . . . ?
Cl2 Fe2 O3 C13 15.21(18) . . . . ?
O6 Fe2 O3 Fe1 93.50(7) . . . . ?
O4 Fe2 O3 Fe1 -1.54(6) . . . . ?
O5 Fe2 O3 Fe1 35.2(3) . . . . ?
N2 Fe2 O3 Fe1 -73.82(8) . . . . ?
Cl2 Fe2 O3 Fe1 -166.20(6) . . . . ?
O4 Fe1 O3 C13 -179.63(16) . . . . ?
O2 Fe1 O3 C13 118.0(3) . . . . ?
O1 Fe1 O3 C13 83.42(16) . . . . ?
N1 Fe1 O3 C13 6.13(15) . . . . ?
Cl1 Fe1 O3 C13 -82.29(15) . . . . ?
O4 Fe1 O3 Fe2 1.57(6) . . . . ?
O2 Fe1 O3 Fe2 -60.8(3) . . . . ?
O1 Fe1 O3 Fe2 -95.37(7) . . . . ?
N1 Fe1 O3 Fe2 -172.66(8) . . . . ?
Cl1 Fe1 O3 Fe2 98.92(6) . . . . ?
O2 Fe1 O4 C30 -54.69(16) . . . . ?
O1 Fe1 O4 C30 -130.17(15) . . . . ?
O3 Fe1 O4 C30 137.09(16) . . . . ?
N1 Fe1 O4 C30 148.68(15) . . . . ?
Cl1 Fe1 O4 C30 39.56(15) . . . . ?
O2 Fe1 O4 Fe2 166.68(6) . . . . ?
O1 Fe1 O4 Fe2 91.20(7) . . . . ?
O3 Fe1 O4 Fe2 -1.55(6) . . . . ?
N1 Fe1 O4 Fe2 10.05(16) . . . . ?
Cl1 Fe1 O4 Fe2 -99.07(5) . . . . ?
O6 Fe2 O4 C30 118.67(13) . . . . ?
O3 Fe2 O4 C30 -143.84(14) . . . . ?
O5 Fe2 O4 C30 43.93(13) . . . . ?
N2 Fe2 O4 C30 -31.86(13) . . . . ?
Cl2 Fe2 O4 C30 -93.78(17) . . . . ?
O6 Fe2 O4 Fe1 -95.92(7) . . . . ?
O3 Fe2 O4 Fe1 1.57(6) . . . . ?
O5 Fe2 O4 Fe1 -170.66(6) . . . . ?
N2 Fe2 O4 Fe1 113.55(7) . . . . ?
Cl2 Fe2 O4 Fe1 51.64(15) . . . . ?
O1 Fe3 O5 C33 82.93(18) 2_766 . . . ?
O6 Fe3 O5 C33 178.85(19) . . . . ?
O2 Fe3 O5 C33 148.1(2) 2_766 . . . ?
N3 Fe3 O5 C33 -108.21(18) . . . . ?
Cl3 Fe3 O5 C33 -15.85(18) . . . . ?
O1 Fe3 O5 Fe2 -92.55(7) 2_766 . . . ?
O6 Fe3 O5 Fe2 3.37(6) . . . . ?
O2 Fe3 O5 Fe2 -27.4(3) 2_766 . . . ?
N3 Fe3 O5 Fe2 76.31(7) . . . . ?
Cl3 Fe3 O5 Fe2 168.68(5) . . . . ?
O6 Fe2 O5 C33 -179.62(16) . . . . ?
O3 Fe2 O5 C33 -118.8(3) . . . . ?
O4 Fe2 O5 C33 -83.51(15) . . . . ?
N2 Fe2 O5 C33 -6.51(14) . . . . ?
Cl2 Fe2 O5 C33 82.87(14) . . . . ?
O6 Fe2 O5 Fe3 -3.43(6) . . . . ?
O3 Fe2 O5 Fe3 57.4(3) . . . . ?
O4 Fe2 O5 Fe3 92.68(7) . . . . ?
N2 Fe2 O5 Fe3 169.68(8) . . . . ?
Cl2 Fe2 O5 Fe3 -100.94(6) . . . . ?
O3 Fe2 O6 C50 56.59(15) . . . . ?
O4 Fe2 O6 C50 131.72(15) . . . . ?
O5 Fe2 O6 C50 -134.89(16) . . . . ?
N2 Fe2 O6 C50 -148.70(15) . . . . ?
Cl2 Fe2 O6 C50 -37.46(15) . . . . ?
O3 Fe2 O6 Fe3 -165.14(6) . . . . ?
O4 Fe2 O6 Fe3 -90.01(6) . . . . ?
O5 Fe2 O6 Fe3 3.38(6) . . . . ?
N2 Fe2 O6 Fe3 -10.43(15) . . . . ?
Cl2 Fe2 O6 Fe3 100.81(5) . . . . ?
O1 Fe3 O6 C50 -120.37(13) 2_766 . . . ?
O5 Fe3 O6 C50 141.14(14) . . . . ?
O2 Fe3 O6 C50 -45.58(13) 2_766 . . . ?
N3 Fe3 O6 C50 30.22(13) . . . . ?
Cl3 Fe3 O6 C50 93.08(17) . . . . ?
O1 Fe3 O6 Fe2 95.05(7) 2_766 . . . ?
O5 Fe3 O6 Fe2 -3.44(6) . . . . ?
O2 Fe3 O6 Fe2 169.84(6) 2_766 . . . ?
N3 Fe3 O6 Fe2 -114.36(7) . . . . ?
Cl3 Fe3 O6 Fe2 -51.50(15) . . . . ?
Fe3 O1 C10 C11 86.4(2) 2_766 . . . ?
Fe1 O1 C10 C11 -49.3(2) . . . . ?
C12 N1 C11 C10 96.4(2) . . . . ?
C14 N1 C11 C10 -139.10(18) . . . . ?
Fe1 N1 C11 C10 -15.9(2) . . . . ?
O1 C10 C11 N1 41.5(2) . . . . ?
C11 N1 C12 C13 -68.0(2) . . . . ?
C14 N1 C12 C13 167.42(18) . . . . ?
Fe1 N1 C12 C13 46.9(2) . . . . ?
Fe2 O3 C13 C12 -163.78(14) . . . . ?
Fe1 O3 C13 C12 17.8(2) . . . . ?
N1 C12 C13 O3 -44.7(3) . . . . ?
C12 N1 C14 C15 70.3(3) . . . . ?
C11 N1 C14 C15 -55.5(3) . . . . ?
Fe1 N1 C14 C15 -175.32(17) . . . . ?
N1 C14 C15 C16 -165.6(2) . . . . ?
C14 C15 C16 C17 75.0(3) . . . . ?
C15 C16 C17 C18 168.5(2) . . . . ?
C16 C17 C18 C19 178.2(2) . . . . ?
C17 C18 C19 C20 -172.7(2) . . . . ?
C18 C19 C20 C21 179.9(2) . . . . ?
C19 C20 C21 C22 -173.3(3) . . . . ?
C20 C21 C22 C23 -65.6(4) . . . . ?
Fe1 O4 C30 C31 -86.87(19) . . . . ?
Fe2 O4 C30 C31 49.22(19) . . . . ?
C32 N2 C31 C30 -98.9(2) . . . . ?
C34 N2 C31 C30 136.42(18) . . . . ?
Fe2 N2 C31 C30 14.2(2) . . . . ?
O4 C30 C31 N2 -39.9(2) . . . . ?
C31 N2 C32 C33 68.1(2) . . . . ?
C34 N2 C32 C33 -167.67(17) . . . . ?
Fe2 N2 C32 C33 -47.85(18) . . . . ?
Fe3 O5 C33 C32 167.07(13) . . . . ?
Fe2 O5 C33 C32 -18.0(2) . . . . ?
N2 C32 C33 O5 45.1(2) . . . . ?
C32 N2 C34 C35 -69.7(2) . . . . ?
C31 N2 C34 C35 55.8(2) . . . . ?
Fe2 N2 C34 C35 175.63(15) . . . . ?
N2 C34 C35 C36 179.45(19) . . . . ?
C34 C35 C36 C37 170.6(2) . . . . ?
C35 C36 C37 C38 179.9(2) . . . . ?
C36 C37 C38 C39 177.8(2) . . . . ?
C37 C38 C39 C40 -169.7(2) . . . . ?
C38 C39 C40 C41 177.3(2) . . . . ?
C39 C40 C41 C42 179.9(2) . . . . ?
C40 C41 C42 C43 176.7(3) . . . . ?
Fe2 O6 C50 C51 87.60(19) . . . . ?
Fe3 O6 C50 C51 -47.93(19) . . . . ?
C52 N3 C51 C50 97.2(2) . . . . ?
C54 N3 C51 C50 -138.27(18) . . . . ?
Fe3 N3 C51 C50 -16.3(2) . . . . ?
O6 C50 C51 N3 40.8(2) . . . . ?
C51 N3 C52 C53 -68.5(2) . . . . ?
C54 N3 C52 C53 167.25(18) . . . . ?
Fe3 N3 C52 C53 47.45(19) . . . . ?
N3 C52 C53 O2 -45.7(2) . . . 2_766 ?
C52 N3 C54 C55 67.8(2) . . . . ?
C51 N3 C54 C55 -57.9(2) . . . . ?
Fe3 N3 C54 C55 -177.39(15) . . . . ?
N3 C54 C55 C56 -171.03(19) . . . . ?
C54 C55 C56 C57 -55.7(3) . . . . ?
C55 C56 C57 C58 -60.3(3) . . . . ?
C56 C57 C58 C59 174.1(2) . . . . ?
C57 C58 C59 C60 -178.2(3) . . . . ?
C58 C59 C60 C61 176.1(3) . . . . ?
C59 C60 C61 C62 -169.4(5) . . . . ?
C60 C61 C62 C63 -173.4(7) . . . . ?
